data_4341581
loop_
_publ_author_name
'Ren, Yi-Xia'
'Zheng, Xiang-Jun'
'Li, Li-Cun'
'Yuan, Da-Qiang'
'An, Miao'
'Jin, Lin-Pei'

_publ_section_title
;
 Three-Dimensional Frameworks Based on Dodecanuclear Dy-hydroxo Wheel
 Cluster with Slow Relaxation of Magnetization.
;
_journal_name_full 'Inorganic chemistry'
_journal_page_first 141113084659009
_journal_paper_doi 10.1021/ic502042h
_journal_year 2014
_chemical_formula_sum 'C32 H42 Ho6 Na2 O47 S4'
_chemical_formula_weight 2342.45
_chemical_name_systematic
;
 ?
;
_space_group_crystal_system monoclinic
_space_group_IT_number 12
_space_group_name_Hall '-C 2y'
_space_group_name_H-M_alt 'C 1 2/m 1'
_symmetry_space_group_name_Hall '-C 2y'
_symmetry_space_group_name_H-M 'C 1 2/m 1'
_atom_sites_solution_hydrogens mixed
_audit_creation_method SHELXL-2014
_cell_angle_alpha 90
_cell_angle_beta 118.719(5)
_cell_angle_gamma 90
_cell_formula_units_Z 4
_cell_length_a 26.781(8)
_cell_length_b 17.916(5)
_cell_length_c 13.763(4)
_cell_measurement_reflns_used 1389
_cell_measurement_temperature 110(2)
_cell_measurement_theta_max 23.959
_cell_measurement_theta_min 2.5865
_cell_volume 5791(3)
_computing_structure_refinement 'SHELXL-2014 (Sheldrick, 2014)'
_computing_structure_solution 'SHELXS-97 (Sheldrick, 1990)'
_diffrn_ambient_temperature 110(2)
_diffrn_measured_fraction_theta_full 0.997
_diffrn_measured_fraction_theta_max 0.978
_diffrn_radiation_type MoK\a
_diffrn_radiation_wavelength 0.71073
_diffrn_reflns_av_R_equivalents 0.1114
_diffrn_reflns_av_unetI/netI 0.1533
_diffrn_reflns_Laue_measured_fraction_full 0.997
_diffrn_reflns_Laue_measured_fraction_max 0.978
_diffrn_reflns_limit_h_max 34
_diffrn_reflns_limit_h_min -27
_diffrn_reflns_limit_k_max 22
_diffrn_reflns_limit_k_min -23
_diffrn_reflns_limit_l_max 10
_diffrn_reflns_limit_l_min -18
_diffrn_reflns_number 17198
_diffrn_reflns_point_group_measured_fraction_full 0.997
_diffrn_reflns_point_group_measured_fraction_max 0.978
_diffrn_reflns_theta_full 25.242
_diffrn_reflns_theta_max 27.741
_diffrn_reflns_theta_min 2.586
_diffrn_source 'fine-focus sealed tube'
_exptl_absorpt_coefficient_mu 8.377
_exptl_absorpt_correction_T_max 0.7305
_exptl_absorpt_correction_T_min 0.6334
_exptl_absorpt_correction_type multi-scan
_exptl_absorpt_process_details sadabs
_exptl_crystal_colour yellow
_exptl_crystal_density_diffrn 2.687
_exptl_crystal_description block
_exptl_crystal_F_000 4392
_exptl_crystal_size_max 0.060
_exptl_crystal_size_mid 0.050
_exptl_crystal_size_min 0.040
_refine_diff_density_max 3.416
_refine_diff_density_min -3.389
_refine_diff_density_rms 0.413
_refine_ls_extinction_method none
_refine_ls_goodness_of_fit_ref 1.012
_refine_ls_hydrogen_treatment constr
_refine_ls_matrix_type full
_refine_ls_number_parameters 403
_refine_ls_number_reflns 6887
_refine_ls_number_restraints 66
_refine_ls_restrained_S_all 1.010
_refine_ls_R_factor_all 0.1431
_refine_ls_R_factor_gt 0.0745
_refine_ls_shift/su_max 0.013
_refine_ls_shift/su_mean 0.000
_refine_ls_structure_factor_coef Fsqd
_refine_ls_weighting_details 'w=1/[\s^2^(Fo^2^)+(0.0897P)^2^] where P=(Fo^2^+2Fc^2^)/3'
_refine_ls_weighting_scheme calc
_refine_ls_wR_factor_gt 0.1695
_refine_ls_wR_factor_ref 0.2014
_reflns_Friedel_coverage 0.000
_reflns_number_gt 3832
_reflns_number_total 6887
_reflns_threshold_expression 'I > 2\s(I)'
_cod_data_source_file ic502042h_si_002.cif
_cod_data_source_block Ho
_cod_original_cell_volume 5792(3)
_cod_database_code 4341581
_shelx_space_group_comment
;
The symmetry employed for this shelxl refinement is uniquely defined
by the following loop, which should always be used as a source of
symmetry information in preference to the above space-group names.
They are only intended as comments.
;
_shelx_estimated_absorpt_t_min 0.633
_shelx_estimated_absorpt_t_max 0.731
_shelxl_version_number 2014-3

loop_
_space_group_symop_operation_xyz
'x, y, z'
'-x, y, -z'
'x+1/2, y+1/2, z'
'-x+1/2, y+1/2, -z'
'-x, -y, -z'
'x, -y, z'
'-x+1/2, -y+1/2, -z'
'x+1/2, -y+1/2, z'

loop_
_atom_site_label
_atom_site_type_symbol
_atom_site_fract_x
_atom_site_fract_y
_atom_site_fract_z
_atom_site_U_iso_or_equiv
_atom_site_adp_type
_atom_site_occupancy
_atom_site_site_symmetry_order
_atom_site_calc_flag
_atom_site_refinement_flags_posn
_atom_site_refinement_flags_adp
_atom_site_refinement_flags_occupancy
Ho1 Ho 0.47832(5) 1.0000 0.34105(10) 0.0183(3) Uani 1 2 d S T P
Ho2 Ho 0.63237(4) 1.0000 0.41109(9) 0.0166(3) Uani 1 2 d S T P
Ho3 Ho 0.52261(3) 0.89623(5) 0.15804(6) 0.0170(2) Uani 1 1 d . . .
Ho4 Ho 0.57756(3) 0.76585(6) 0.03623(7) 0.0292(3) Uani 1 1 d . . .
S1 S 0.5800(2) 0.6655(3) -0.1802(5) 0.0357(13) Uani 1 1 d . . .
S2 S 0.6403(2) 0.6644(3) 0.2862(4) 0.0311(12) Uani 1 1 d . . .
Na1 Na 0.6288(6) 0.5000 0.1683(12) 0.074(5) Uani 1 2 d S T P
Na2 Na 0.8637(7) 0.5000 -0.0527(17) 0.089(6) Uani 1 2 d S T P
O1 O 0.8514(5) 0.5824(7) 0.4442(9) 0.021(3) Uani 1 1 d . . .
O2 O 0.9064(6) 0.6797(8) 0.4827(12) 0.040(4) Uani 1 1 d . U .
O3 O 0.6700(5) 0.8985(8) 0.3716(9) 0.029(3) Uani 1 1 d . . .
O4 O 0.6150(5) 0.8315(7) 0.2225(10) 0.027(3) Uani 1 1 d . . .
O5 O 0.6141(5) 0.6689(7) 0.1626(11) 0.033(3) Uani 1 1 d . . .
O6 O 0.6556(6) 0.5883(8) 0.3187(13) 0.050(4) Uani 1 1 d . . .
O7 O 0.6064(5) 0.7001(9) 0.3298(12) 0.040(4) Uani 1 1 d . . .
O8 O 0.5732(5) 0.8919(8) -0.2723(10) 0.028(3) Uani 1 1 d . U .
O9 O 0.5638(5) 0.8349(7) -0.1379(10) 0.028(3) Uani 1 1 d . U .
O10 O 0.8330(5) 0.7067(7) -0.0800(10) 0.028(3) Uani 1 1 d . U .
O11 O 0.7857(6) 0.6024(8) -0.0958(13) 0.046(4) Uani 1 1 d . . .
O12 O 0.5290(5) 0.7007(8) -0.2665(11) 0.039(4) Uani 1 1 d . . .
O13 O 0.5895(6) 0.5900(9) -0.2036(15) 0.058(5) Uani 1 1 d . . .
O14 O 0.5830(5) 0.6710(7) -0.0733(12) 0.035(3) Uani 1 1 d . . .
O15 O 0.5517(4) 0.8907(7) 0.0224(8) 0.019(3) Uani 1 1 d . . .
H15 H 0.5774 0.9229 0.0347 0.023 Uiso 1 1 d R U .
O16 O 0.5145(5) 0.7719(7) 0.1058(10) 0.024(3) Uani 1 1 d . . .
H16 H 0.5207 0.7373 0.1525 0.029 Uiso 1 1 d R U .
O17 O 0.5831(6) 1.0000 0.2099(12) 0.013(3) Uani 1 2 d S TU P
H17 H 0.6052 1.0000 0.1816 0.016 Uiso 1 2 d R U P
O18 O 0.5500(4) 0.9224(6) 0.3412(9) 0.017(2) Uani 1 1 d . U .
H18 H 0.5564 0.8838 0.3814 0.021 Uiso 1 1 d R U .
O19 O 0.4707(7) 1.0000 0.1607(13) 0.022(4) Uani 1 2 d S T P
H19 H 0.4372 1.0000 0.1062 0.027 Uiso 1 2 d R U P
O20 O 0.7379(7) 1.0000 0.5220(15) 0.035(5) Uani 1 2 d S T P
H20 H 0.7588 0.9641 0.5227 0.042 Uiso 1 1 d R U .
O21 O 0.5000 0.9214(18) 0.5000 0.087(4) Uani 1 2 d S T P
H21 H 0.5289 0.8946 0.5137 0.105 Uiso 1 1 d R U .
O22 O 0.3823(10) 1.0000 0.320(2) 0.087(4) Uani 1 2 d S T P
H22 H 0.3745 0.9616 0.3465 0.105 Uiso 1 1 d R U .
O23 O 0.5349(10) 0.5000 0.154(2) 0.087(4) Uani 1 2 d S T P
H23 H 0.5362 0.5410 0.1864 0.105 Uiso 1 1 d R U .
O24 O 0.7240(11) 0.5000 0.202(2) 0.087(4) Uani 1 2 d S T P
H24A H 0.7335 0.5000 0.1513 0.105 Uiso 1 2 d R U P
H24B H 0.7542 0.5000 0.2644 0.105 Uiso 1 2 d R U P
O25 O 0.5878(10) 0.5000 -0.019(2) 0.087(4) Uani 1 2 d S T P
H25 H 0.5878 0.5385 -0.0547 0.105 Uiso 1 1 d R U .
O26 O 0.7564(16) 1.0000 -0.018(3) 0.143(7) Uani 1 2 d S T P
H26 H 0.7459 1.0376 0.0048 0.172 Uiso 1 1 d R U .
O27 O 0.4688(17) 0.5000 -0.339(3) 0.143(7) Uani 1 2 d S T P
H27 H 0.4911 0.5368 -0.3097 0.172 Uiso 1 1 d R U .
O28 O 0.7190(16) 0.5000 -0.276(3) 0.143(7) Uani 1 2 d S T P
H28 H 0.7296 0.5392 -0.2369 0.172 Uiso 1 1 d R U .
O29 O 0.452(2) 0.704(3) -0.430(4) 0.143(7) Uani 0.5 1 d . . P
H29A H 0.4839 0.7106 -0.3716 0.172 Uiso 0.5 1 d R U P
H29B H 0.4416 0.7470 -0.4593 0.172 Uiso 0.5 1 d R U P
O30 O 0.5000 0.641(2) 0.0000 0.143(7) Uani 1 2 d S T P
H30 H 0.5290 0.6160 0.0440 0.172 Uiso 1 1 d R U .
C1 C 0.8108(8) 0.7774(11) 0.4121(14) 0.026(4) Uani 1 1 d . U .
H1 H 0.8470 0.8002 0.4377 0.031 Uiso 1 1 calc R U .
C2 C 0.7642(7) 0.8229(11) 0.3799(14) 0.024(4) Uani 1 1 d . . .
H2 H 0.7683 0.8756 0.3835 0.028 Uiso 1 1 calc R U .
C3 C 0.7108(7) 0.7905(11) 0.3420(13) 0.023(4) Uani 1 1 d . . .
C4 C 0.7052(7) 0.7132(10) 0.3347(14) 0.018(4) Uani 1 1 d . . .
C5 C 0.7553(7) 0.6690(11) 0.3702(14) 0.026(4) Uani 1 1 d . . .
H5 H 0.7521 0.6162 0.3668 0.031 Uiso 1 1 calc R U .
C6 C 0.8081(7) 0.7015(11) 0.4095(14) 0.025(4) Uani 1 1 d . . .
C7 C 0.8589(7) 0.6519(11) 0.4458(15) 0.025(4) Uani 1 1 d . . .
C8 C 0.6616(8) 0.8412(12) 0.3085(15) 0.027(4) Uani 1 1 d . . .
C9 C 0.7376(8) 0.7168(11) -0.1281(15) 0.024(4) Uani 1 1 d . U .
C10 C 0.6876(7) 0.6803(12) -0.1431(16) 0.030(5) Uani 1 1 d . . .
H10 H 0.6883 0.6277 -0.1337 0.036 Uiso 1 1 calc R U .
C11 C 0.6385(7) 0.7178(11) -0.1703(16) 0.027(5) Uani 1 1 d . . .
C12 C 0.6387(7) 0.7947(10) -0.1756(14) 0.019(4) Uani 1 1 d . . .
C13 C 0.6866(7) 0.8325(10) -0.1627(14) 0.020(4) Uani 1 1 d . . .
H13 H 0.6859 0.8853 -0.1707 0.025 Uiso 1 1 calc R U .
C14 C 0.7361(7) 0.7922(9) -0.1377(13) 0.017(4) Uani 1 1 d . U .
H14 H 0.7693 0.8181 -0.1273 0.020 Uiso 1 1 calc R U .
C15 C 0.7896(7) 0.6723(11) -0.1006(14) 0.023(4) Uani 1 1 d . U .
C16 C 0.5868(8) 0.8431(12) -0.1995(16) 0.030(4) Uani 1 1 d . U .

loop_
_atom_site_aniso_label
_atom_site_aniso_U_11
_atom_site_aniso_U_22
_atom_site_aniso_U_33
_atom_site_aniso_U_23
_atom_site_aniso_U_13
_atom_site_aniso_U_12
Ho1 0.0136(5) 0.0228(7) 0.0232(6) 0.000 0.0125(5) 0.000
Ho2 0.0051(5) 0.0252(7) 0.0188(6) 0.000 0.0052(4) 0.000
Ho3 0.0053(3) 0.0262(5) 0.0197(4) -0.0015(4) 0.0060(3) -0.0004(3)
Ho4 0.0113(4) 0.0479(6) 0.0313(5) 0.0069(5) 0.0125(4) 0.0132(4)
S1 0.017(2) 0.035(3) 0.060(4) -0.008(3) 0.022(2) -0.004(2)
S2 0.018(2) 0.033(3) 0.041(3) 0.008(2) 0.012(2) -0.005(2)
Na1 0.041(9) 0.126(15) 0.055(9) 0.000 0.023(7) 0.000
Na2 0.048(10) 0.065(11) 0.140(16) 0.000 0.034(10) 0.000
O1 0.026(7) 0.022(7) 0.018(6) 0.004(5) 0.012(5) 0.010(5)
O2 0.020(6) 0.034(7) 0.052(7) 0.009(6) 0.006(5) 0.010(5)
O3 0.015(6) 0.044(9) 0.023(7) -0.005(6) 0.005(5) 0.010(6)
O4 0.011(6) 0.034(8) 0.036(7) 0.001(6) 0.010(6) -0.009(5)
O5 0.020(7) 0.037(8) 0.052(9) 0.005(7) 0.025(7) -0.001(6)
O6 0.025(8) 0.041(10) 0.080(12) 0.020(8) 0.023(8) -0.004(7)
O7 0.018(7) 0.055(10) 0.051(9) 0.000(7) 0.021(7) 0.008(6)
O8 0.025(5) 0.036(5) 0.030(5) 0.001(4) 0.017(4) 0.008(4)
O9 0.024(5) 0.031(5) 0.036(5) 0.001(4) 0.020(4) -0.002(4)
O10 0.018(4) 0.032(5) 0.033(5) 0.002(4) 0.010(4) 0.005(4)
O11 0.023(7) 0.030(9) 0.080(11) 0.006(8) 0.022(8) 0.012(7)
O12 0.010(6) 0.054(10) 0.045(9) -0.019(7) 0.005(6) -0.014(6)
O13 0.030(9) 0.046(11) 0.110(14) -0.010(10) 0.043(9) 0.002(7)
O14 0.020(7) 0.034(8) 0.063(10) 0.009(7) 0.029(7) 0.007(6)
O15 0.005(5) 0.037(8) 0.011(5) 0.004(5) 0.000(4) -0.003(5)
O16 0.017(6) 0.022(7) 0.036(7) 0.003(6) 0.015(6) -0.008(5)
O17 0.009(5) 0.013(5) 0.017(5) 0.000 0.006(4) 0.000
O18 0.012(4) 0.022(5) 0.020(4) -0.003(4) 0.009(3) 0.002(3)
O19 0.013(9) 0.030(11) 0.015(9) 0.000 0.000(7) 0.000
O20 0.005(8) 0.047(13) 0.048(12) 0.000 0.010(8) 0.000
O21 0.043(7) 0.151(14) 0.066(8) 0.000 0.024(6) 0.000
O22 0.043(7) 0.151(14) 0.066(8) 0.000 0.024(6) 0.000
O23 0.043(7) 0.151(14) 0.066(8) 0.000 0.024(6) 0.000
O24 0.043(7) 0.151(14) 0.066(8) 0.000 0.024(6) 0.000
O25 0.043(7) 0.151(14) 0.066(8) 0.000 0.024(6) 0.000
O26 0.134(17) 0.160(18) 0.082(12) 0.000 0.009(11) 0.000
O27 0.134(17) 0.160(18) 0.082(12) 0.000 0.009(11) 0.000
O28 0.134(17) 0.160(18) 0.082(12) 0.000 0.009(11) 0.000
O29 0.134(17) 0.160(18) 0.082(12) 0.000 0.009(11) 0.000
O30 0.134(17) 0.160(18) 0.082(12) 0.000 0.009(11) 0.000
C1 0.023(6) 0.030(6) 0.027(6) 0.004(4) 0.014(4) -0.005(4)
C2 0.010(8) 0.022(10) 0.029(10) 0.000(8) 0.001(7) 0.010(7)
C3 0.007(8) 0.044(13) 0.014(8) 0.001(8) 0.002(7) 0.001(8)
C4 0.015(8) 0.020(10) 0.026(9) 0.007(8) 0.015(7) 0.004(7)
C5 0.020(9) 0.035(12) 0.024(10) 0.014(9) 0.012(8) 0.000(8)
C6 0.015(9) 0.032(12) 0.019(9) -0.009(8) 0.000(7) -0.004(8)
C7 0.015(9) 0.028(12) 0.030(10) 0.005(9) 0.009(8) 0.014(8)
C8 0.020(10) 0.042(13) 0.024(10) 0.010(9) 0.015(8) 0.000(9)
C9 0.020(5) 0.027(6) 0.027(6) 0.001(4) 0.013(4) 0.000(4)
C10 0.011(9) 0.042(13) 0.038(11) 0.002(10) 0.013(8) 0.006(8)
C11 0.011(9) 0.038(13) 0.039(11) -0.013(9) 0.017(8) -0.004(8)
C12 0.009(8) 0.020(10) 0.026(9) -0.006(8) 0.008(7) 0.003(7)
C13 0.029(10) 0.018(10) 0.024(9) 0.011(8) 0.021(8) 0.006(8)
C14 0.014(5) 0.020(6) 0.017(5) -0.001(4) 0.008(4) -0.003(4)
C15 0.020(5) 0.028(6) 0.025(6) 0.000(4) 0.012(4) 0.004(4)
C16 0.027(6) 0.035(6) 0.032(6) 0.000(4) 0.018(5) -0.001(4)

loop_
_atom_type_symbol
_atom_type_description
_atom_type_scat_dispersion_real
_atom_type_scat_dispersion_imag
_atom_type_scat_source
C C 0.0033 0.0016 'International Tables Vol C Tables 4.2.6.8 and 6.1.1.4'
H H 0.0000 0.0000 'International Tables Vol C Tables 4.2.6.8 and 6.1.1.4'
O O 0.0106 0.0060 'International Tables Vol C Tables 4.2.6.8 and 6.1.1.4'
S S 0.1246 0.1234 'International Tables Vol C Tables 4.2.6.8 and 6.1.1.4'
Ho Ho -0.2175 4.6783 'International Tables Vol C Tables 4.2.6.8 and 6.1.1.4'
Na Na 0.0362 0.0249 'International Tables Vol C Tables 4.2.6.8 and 6.1.1.4'

loop_
_geom_angle_atom_site_label_1
_geom_angle_atom_site_label_2
_geom_angle_atom_site_label_3
_geom_angle
_geom_angle_site_symmetry_1
_geom_angle_site_symmetry_3
O8 Ho1 O8 114.6(6) 2_655 5_675
O8 Ho1 O18 145.0(4) 2_655 6_575
O8 Ho1 O18 80.3(4) 5_675 6_575
O8 Ho1 O18 80.3(4) 2_655 .
O8 Ho1 O18 145.0(4) 5_675 .
O18 Ho1 O18 71.8(5) 6_575 .
O8 Ho1 O19 80.7(3) 2_655 .
O8 Ho1 O19 80.7(3) 5_675 .
O18 Ho1 O19 70.4(4) 6_575 .
O18 Ho1 O19 70.4(4) . .
O8 Ho1 O21 134.1(6) 2_655 5_676
O8 Ho1 O21 73.7(6) 5_675 5_676
O18 Ho1 O21 79.4(5) 6_575 5_676
O18 Ho1 O21 119.8(4) . 5_676
O19 Ho1 O21 143.2(6) . 5_676
O8 Ho1 O21 73.7(6) 2_655 .
O8 Ho1 O21 134.1(6) 5_675 .
O18 Ho1 O21 119.8(4) 6_575 .
O18 Ho1 O21 79.4(5) . .
O19 Ho1 O21 143.1(6) . .
O21 Ho1 O21 71.0(13) 5_676 .
O8 Ho1 O22 64.1(4) 2_655 .
O8 Ho1 O22 64.1(4) 5_675 .
O18 Ho1 O22 143.7(3) 6_575 .
O18 Ho1 O22 143.7(3) . .
O19 Ho1 O22 108.5(7) . .
O21 Ho1 O22 83.6(5) 5_676 .
O21 Ho1 O22 83.6(5) . .
O8 Ho1 Ho3 68.1(3) 2_655 .
O8 Ho1 Ho3 117.5(3) 5_675 .
O18 Ho1 Ho3 76.9(3) 6_575 .
O18 Ho1 Ho3 36.1(3) . .
O19 Ho1 Ho3 36.8(2) . .
O21 Ho1 Ho3 151.29(5) 5_676 .
O21 Ho1 Ho3 107.6(5) . .
O22 Ho1 Ho3 125.0(5) . .
O8 Ho1 Ho3 117.5(3) 2_655 6_575
O8 Ho1 Ho3 68.1(3) 5_675 6_575
O18 Ho1 Ho3 36.1(3) 6_575 6_575
O18 Ho1 Ho3 76.9(3) . 6_575
O19 Ho1 Ho3 36.8(2) . 6_575
O21 Ho1 Ho3 107.6(6) 5_676 6_575
O21 Ho1 Ho3 151.29(5) . 6_575
O22 Ho1 Ho3 125.0(5) . 6_575
Ho3 Ho1 Ho3 59.40(4) . 6_575
O8 Ho1 Ho2 118.2(3) 2_655 .
O8 Ho1 Ho2 118.2(3) 5_675 .
O18 Ho1 Ho2 37.9(3) 6_575 .
O18 Ho1 Ho2 37.9(3) . .
O19 Ho1 Ho2 78.5(4) . .
O21 Ho1 Ho2 90.64(3) 5_676 .
O21 Ho1 Ho2 90.64(3) . .
O22 Ho1 Ho2 173.0(6) . .
Ho3 Ho1 Ho2 60.67(3) . .
Ho3 Ho1 Ho2 60.66(3) 6_575 .
O8 Ho1 Ho1 104.8(3) 2_655 5_676
O8 Ho1 Ho1 104.8(3) 5_675 5_676
O18 Ho1 Ho1 101.1(3) 6_575 5_676
O18 Ho1 Ho1 101.1(3) . 5_676
O19 Ho1 Ho1 169.3(4) . 5_676
O21 Ho1 Ho1 35.5(6) 5_676 5_676
O21 Ho1 Ho1 35.5(6) . 5_676
O22 Ho1 Ho1 82.2(6) . 5_676
Ho3 Ho1 Ho1 136.38(4) . 5_676
Ho3 Ho1 Ho1 136.38(4) 6_575 5_676
Ho2 Ho1 Ho1 90.78(4) . 5_676
O3 Ho2 O3 106.6(7) . 6_575
O3 Ho2 O1 141.8(4) . 4_656
O3 Ho2 O1 77.1(4) 6_575 4_656
O3 Ho2 O1 77.1(4) . 7_666
O3 Ho2 O1 141.8(4) 6_575 7_666
O1 Ho2 O1 78.0(6) 4_656 7_666
O3 Ho2 O18 82.4(4) . .
O3 Ho2 O18 143.3(4) 6_575 .
O1 Ho2 O18 117.9(4) 4_656 .
O1 Ho2 O18 74.5(4) 7_666 .
O3 Ho2 O18 143.3(4) . 6_575
O3 Ho2 O18 82.4(4) 6_575 6_575
O1 Ho2 O18 74.5(4) 4_656 6_575
O1 Ho2 O18 117.9(4) 7_666 6_575
O18 Ho2 O18 71.3(5) . 6_575
O3 Ho2 O17 77.7(3) . .
O3 Ho2 O17 77.7(3) 6_575 .
O1 Ho2 O17 138.2(3) 4_656 .
O1 Ho2 O17 138.2(3) 7_666 .
O18 Ho2 O17 69.5(4) . .
O18 Ho2 O17 69.5(4) 6_575 .
O3 Ho2 O20 69.0(4) . .
O3 Ho2 O20 69.0(4) 6_575 .
O1 Ho2 O20 77.7(4) 4_656 .
O1 Ho2 O20 77.7(4) 7_666 .
O18 Ho2 O20 143.8(3) . .
O18 Ho2 O20 143.8(3) 6_575 .
O17 Ho2 O20 122.3(5) . .
O3 Ho2 Ho1 119.9(3) . .
O3 Ho2 Ho1 119.9(3) 6_575 .
O1 Ho2 Ho1 87.1(3) 4_656 .
O1 Ho2 Ho1 87.1(3) 7_666 .
O18 Ho2 Ho1 37.6(3) . .
O18 Ho2 Ho1 37.6(3) 6_575 .
O17 Ho2 Ho1 77.3(3) . .
O20 Ho2 Ho1 160.4(4) . .
O3 Ho2 Ho3 114.2(3) . 6_575
O3 Ho2 Ho3 68.0(3) 6_575 6_575
O1 Ho2 Ho3 102.5(3) 4_656 6_575
O1 Ho2 Ho3 146.5(3) 7_666 6_575
O18 Ho2 Ho3 75.9(3) . 6_575
O18 Ho2 Ho3 35.4(3) 6_575 6_575
O17 Ho2 Ho3 36.5(2) . 6_575
O20 Ho2 Ho3 135.7(3) . 6_575
Ho1 Ho2 Ho3 59.58(3) . 6_575
O3 Ho2 Ho3 68.0(3) . .
O3 Ho2 Ho3 114.2(3) 6_575 .
O1 Ho2 Ho3 146.5(3) 4_656 .
O1 Ho2 Ho3 102.5(3) 7_666 .
O18 Ho2 Ho3 35.4(3) . .
O18 Ho2 Ho3 75.9(3) 6_575 .
O17 Ho2 Ho3 36.5(2) . .
O20 Ho2 Ho3 135.7(3) . .
Ho1 Ho2 Ho3 59.58(3) . .
Ho3 Ho2 Ho3 58.70(3) 6_575 .
O18 Ho3 O16 117.8(4) . .
O18 Ho3 O15 146.7(4) . 2_655
O16 Ho3 O15 73.9(4) . 2_655
O18 Ho3 O19 72.6(5) . .
O16 Ho3 O19 143.4(4) . .
O15 Ho3 O19 80.8(5) 2_655 .
O18 Ho3 O17 72.3(5) . .
O16 Ho3 O17 143.7(4) . .
O15 Ho3 O17 118.2(4) 2_655 .
O19 Ho3 O17 72.1(4) . .
O18 Ho3 O15 145.5(4) . .
O16 Ho3 O15 74.3(4) . .
O15 Ho3 O15 65.7(4) 2_655 .
O19 Ho3 O15 118.3(5) . .
O17 Ho3 O15 80.2(5) . .
O18 Ho3 O9 90.1(4) . 2_655
O16 Ho3 O9 65.9(4) . 2_655
O15 Ho3 O9 65.3(4) 2_655 2_655
O19 Ho3 O9 79.8(4) . 2_655
O17 Ho3 O9 150.1(4) . 2_655
O15 Ho3 O9 123.2(4) . 2_655
O18 Ho3 O4 88.0(4) . .
O16 Ho3 O4 65.8(4) . .
O15 Ho3 O4 123.9(4) 2_655 .
O19 Ho3 O4 150.1(5) . .
O17 Ho3 O4 80.6(4) . .
O15 Ho3 O4 67.0(4) . .
O9 Ho3 O4 123.8(4) 2_655 .
O18 Ho3 Ho4 131.1(3) . .
O16 Ho3 Ho4 39.3(3) . .
O15 Ho3 Ho4 78.8(3) 2_655 .
O19 Ho3 Ho4 155.5(4) . .
O17 Ho3 Ho4 106.3(3) . .
O15 Ho3 Ho4 39.7(3) . .
O9 Ho3 Ho4 103.4(3) 2_655 .
O4 Ho3 Ho4 45.4(3) . .
O18 Ho3 Ho4 132.6(3) . 2_655
O16 Ho3 Ho4 38.7(3) . 2_655
O15 Ho3 Ho4 39.3(3) 2_655 2_655
O19 Ho3 Ho4 107.0(3) . 2_655
O17 Ho3 Ho4 154.6(4) . 2_655
O15 Ho3 Ho4 78.2(3) . 2_655
O9 Ho3 Ho4 45.5(3) 2_655 2_655
O4 Ho3 Ho4 102.8(3) . 2_655
Ho4 Ho3 Ho4 63.58(4) . 2_655
O18 Ho3 Ho3 78.3(3) . 6_575
O16 Ho3 Ho3 163.9(3) . 6_575
O15 Ho3 Ho3 92.5(3) 2_655 6_575
O19 Ho3 Ho3 37.1(3) . 6_575
O17 Ho3 Ho3 37.4(3) . 6_575
O15 Ho3 Ho3 92.4(3) . 6_575
O9 Ho3 Ho3 116.6(3) 2_655 6_575
O4 Ho3 Ho3 117.9(3) . 6_575
Ho4 Ho3 Ho3 130.75(2) . 6_575
Ho4 Ho3 Ho3 130.55(2) 2_655 6_575
O18 Ho3 Ho1 37.2(3) . .
O16 Ho3 Ho1 132.1(3) . .
O15 Ho3 Ho1 110.7(3) 2_655 .
O19 Ho3 Ho1 38.0(4) . .
O17 Ho3 Ho1 78.3(3) . .
O15 Ho3 Ho1 152.7(3) . .
O9 Ho3 Ho1 73.3(3) 2_655 .
O4 Ho3 Ho1 125.1(3) . .
Ho4 Ho3 Ho1 166.36(3) . .
Ho4 Ho3 Ho1 117.25(3) 2_655 .
Ho3 Ho3 Ho1 60.299(17) 6_575 .
O10 Ho4 O16 142.6(4) 7_665 2_655
O10 Ho4 O16 141.6(4) 7_665 .
O16 Ho4 O16 69.6(5) 2_655 .
O10 Ho4 O5 87.2(4) 7_665 .
O16 Ho4 O5 124.6(4) 2_655 .
O16 Ho4 O5 81.5(4) . .
O10 Ho4 O15 92.8(4) 7_665 .
O16 Ho4 O15 74.3(4) 2_655 .
O16 Ho4 O15 75.0(4) . .
O5 Ho4 O15 141.8(4) . .
O10 Ho4 O14 86.7(4) 7_665 .
O16 Ho4 O14 81.8(4) 2_655 .
O16 Ho4 O14 126.1(4) . .
O5 Ho4 O14 78.7(5) . .
O15 Ho4 O14 139.5(4) . .
O10 Ho4 O4 76.9(4) 7_665 .
O16 Ho4 O4 125.3(4) 2_655 .
O16 Ho4 O4 64.8(4) . .
O5 Ho4 O4 76.7(4) . .
O15 Ho4 O4 66.2(4) . .
O14 Ho4 O4 150.9(4) . .
O10 Ho4 O9 78.4(4) 7_665 .
O16 Ho4 O9 64.4(4) 2_655 .
O16 Ho4 O9 124.1(4) . .
O5 Ho4 O9 152.1(4) . .
O15 Ho4 O9 63.5(4) . .
O14 Ho4 O9 76.8(4) . .
O4 Ho4 O9 121.9(4) . .
O10 Ho4 Ho3 111.1(3) 7_665 .
O16 Ho4 Ho3 81.6(3) 2_655 .
O16 Ho4 Ho3 39.5(3) . .
O5 Ho4 Ho3 105.0(3) . .
O15 Ho4 Ho3 40.2(2) . .
O14 Ho4 Ho3 161.8(3) . .
O4 Ho4 Ho3 43.9(3) . .
O9 Ho4 Ho3 102.5(3) . .
O10 Ho4 Ho3 112.3(3) 7_665 2_655
O16 Ho4 Ho3 39.1(3) 2_655 2_655
O16 Ho4 Ho3 81.1(3) . 2_655
O5 Ho4 Ho3 160.3(3) . 2_655
O15 Ho4 Ho3 39.3(2) . 2_655
O14 Ho4 Ho3 104.5(3) . 2_655
O4 Ho4 Ho3 103.9(3) . 2_655
O9 Ho4 Ho3 43.0(3) . 2_655
Ho3 Ho4 Ho3 66.18(3) . 2_655
O10 Ho4 Ho4 167.2(3) 7_665 2_655
O16 Ho4 Ho4 35.1(3) 2_655 2_655
O16 Ho4 Ho4 34.8(3) . 2_655
O5 Ho4 Ho4 102.3(3) . 2_655
O15 Ho4 Ho4 74.4(3) . 2_655
O14 Ho4 Ho4 103.5(3) . 2_655
O4 Ho4 Ho4 96.7(3) . 2_655
O9 Ho4 Ho4 96.2(3) . 2_655
Ho3 Ho4 Ho4 58.40(2) . 2_655
Ho3 Ho4 Ho4 58.02(2) 2_655 2_655
O14 S1 O13 111.4(10) . .
O14 S1 O12 111.9(8) . .
O13 S1 O12 115.0(9) . .
O14 S1 C11 105.8(8) . .
O13 S1 C11 105.5(9) . .
O12 S1 C11 106.4(9) . .
O6 S2 O7 115.5(9) . .
O6 S2 O5 108.3(9) . .
O7 S2 O5 113.5(8) . .
O6 S2 C4 105.8(8) . .
O7 S2 C4 108.8(8) . .
O5 S2 C4 104.0(7) . .
O7 S2 Na1 131.6(7) . .
O5 S2 Na1 67.0(6) . .
C4 S2 Na1 118.0(6) . .
O25 Na1 O24 96.4(10) . .
O25 Na1 O6 139.0(4) . 6_565
O24 Na1 O6 89.1(7) . 6_565
O25 Na1 O6 139.0(4) . .
O24 Na1 O6 89.1(7) . .
O6 Na1 O6 81.5(8) 6_565 .
O25 Na1 O23 89.5(10) . .
O24 Na1 O23 174.1(11) . .
O6 Na1 O23 86.4(7) 6_565 .
O6 Na1 O23 86.4(7) . .
O25 Na1 S2 116.0(3) . .
O24 Na1 S2 93.8(4) . .
O6 Na1 S2 104.1(6) 6_565 .
O6 Na1 S2 23.0(4) . .
O23 Na1 S2 83.6(4) . .
O25 Na1 S2 116.0(3) . 6_565
O24 Na1 S2 93.8(4) . 6_565
O6 Na1 S2 23.0(4) 6_565 6_565
O6 Na1 S2 104.1(6) . 6_565
O23 Na1 S2 83.6(4) . 6_565
S2 Na1 S2 126.1(5) . 6_565
O11 Na2 O11 88.6(8) 6_565 .
O11 Na2 O15 175.5(9) 6_565 7_665
O11 Na2 O15 92.5(4) . 7_665
O11 Na2 O15 92.5(4) 6_565 4_645
O11 Na2 O15 175.5(9) . 4_645
O15 Na2 O15 86.1(6) 7_665 4_645
O11 Na2 O19 120.7(7) 6_565 3_545
O11 Na2 O19 120.7(7) . 3_545
O15 Na2 O19 62.3(4) 7_665 3_545
O15 Na2 O19 62.3(4) 4_645 3_545
C7 O1 Ho2 130.1(11) . 7_666
C8 O3 Ho2 147.5(11) . .
C8 O4 Ho3 130.0(13) . .
C8 O4 Ho4 138.4(12) . .
Ho3 O4 Ho4 90.7(4) . .
S2 O5 Ho4 133.8(8) . .
S2 O6 Na1 115.6(9) . .
C16 O8 Ho1 143.9(12) . 5_675
C16 O9 Ho3 127.3(12) . 2_655
C16 O9 Ho4 141.2(12) . .
Ho3 O9 Ho4 91.5(4) 2_655 .
C15 O10 Ho4 162.5(13) . 7_665
C15 O11 Na2 129.0(12) . .
S1 O12 H29A 156.5 . .
S1 O14 Ho4 136.4(8) . .
Ho4 O15 Ho3 101.4(4) . 2_655
Ho4 O15 Ho3 100.1(4) . .
Ho3 O15 Ho3 114.0(4) 2_655 .
Ho4 O15 Na2 117.6(4) . 7_665
Ho3 O15 Na2 109.7(5) 2_655 7_665
Ho3 O15 Na2 113.3(6) . 7_665
Ho4 O15 H15 117.3 . .
Ho3 O15 H15 112.3 2_655 .
Ho3 O15 H15 110.9 . .
Ho4 O16 Ho4 110.1(5) 2_655 .
Ho4 O16 Ho3 102.2(5) 2_655 .
Ho4 O16 Ho3 101.2(4) . .
Ho4 O16 H16 110.4 2_655 .
Ho4 O16 H16 111.3 . .
Ho3 O16 H16 120.7 . .
Ho3 O17 Ho3 105.1(6) 6_575 .
Ho3 O17 Ho2 105.4(4) 6_575 .
Ho3 O17 Ho2 105.4(4) . .
Ho3 O17 H17 113.1 6_575 .
Ho3 O17 H17 113.1 . .
Ho2 O17 H17 114.0 . .
Ho3 O18 Ho1 106.6(4) . .
Ho3 O18 Ho2 107.8(4) . .
Ho1 O18 Ho2 104.5(4) . .
Ho3 O18 H18 113.8 . .
Ho1 O18 H18 112.8 . .
Ho2 O18 H18 110.7 . .
Ho3 O19 Ho3 105.8(6) . 6_575
Ho3 O19 Ho1 105.2(5) . .
Ho3 O19 Ho1 105.2(5) 6_575 .
Ho3 O19 Na2 106.6(5) . 3_455
Ho3 O19 Na2 106.6(5) 6_575 3_455
Ho1 O19 Na2 126.1(7) . 3_455
Ho3 O19 H19 111.8 . .
Ho3 O19 H19 111.8 6_575 .
Ho1 O19 H19 116.2 . .
Ho2 O20 H20 123.8 . .
Ho1 O21 Ho1 109.0(13) 5_676 .
Ho1 O21 H21 109.2 5_676 .
Ho1 O21 H21 109.1 . .
Ho1 O22 H22 114.2 . .
Na1 O23 H23 100.3 . .
Na1 O24 H24A 124.0 . .
Na1 O24 H24B 127.7 . .
H24A O24 H24B 108.4 . .
Na1 O25 H25 121.9 . .
H29A O29 H29B 106.3 . .
C6 C1 C2 123.8(18) . .
C6 C1 H1 118.1 . .
C2 C1 H1 118.1 . .
C1 C2 C3 119.0(18) . .
C1 C2 H2 120.5 . .
C3 C2 H2 120.5 . .
C4 C3 C2 119.8(16) . .
C4 C3 C8 122.7(16) . .
C2 C3 C8 117.5(17) . .
C3 C4 C5 118.5(16) . .
C3 C4 S2 124.9(13) . .
C5 C4 S2 116.6(13) . .
C6 C5 C4 121.3(18) . .
C6 C5 H5 119.3 . .
C4 C5 H5 119.3 . .
C1 C6 C5 117.6(18) . .
C1 C6 C7 123.9(17) . .
C5 C6 C7 118.6(18) . .
O2 C7 O1 122.2(16) . .
O2 C7 C6 119.5(18) . .
O1 C7 C6 118.1(16) . .
O4 C8 O3 121.2(17) . .
O4 C8 C3 122.8(18) . .
O3 C8 C3 115.9(16) . .
C14 C9 C10 117.8(17) . .
C14 C9 C15 122.6(16) . .
C10 C9 C15 119.6(17) . .
C11 C10 C9 122.3(19) . .
C11 C10 H10 118.9 . .
C9 C10 H10 118.9 . .
C10 C11 C12 118.8(17) . .
C10 C11 S1 117.5(16) . .
C12 C11 S1 123.3(13) . .
C11 C12 C13 120.6(15) . .
C11 C12 C16 123.3(15) . .
C13 C12 C16 116.1(16) . .
C12 C13 C14 119.2(16) . .
C12 C13 H13 120.4 . .
C14 C13 H13 120.4 . .
C9 C14 C13 121.2(16) . .
C9 C14 H14 119.4 . .
C13 C14 H14 119.4 . .
O10 C15 O11 125.6(17) . .
O10 C15 C9 117.2(17) . .
O11 C15 C9 117.1(16) . .
O8 C16 O9 124.6(18) . .
O8 C16 C12 117.0(16) . .
O9 C16 C12 118.2(17) . .

loop_
_geom_bond_atom_site_label_1
_geom_bond_atom_site_label_2
_geom_bond_distance
_geom_bond_site_symmetry_2
Ho1 O8 2.301(13) 2_655
Ho1 O8 2.301(13) 5_675
Ho1 O18 2.370(10) 6_575
Ho1 O18 2.370(10) .
Ho1 O19 2.392(16) .
Ho1 O21 2.426(19) 5_676
Ho1 O21 2.426(19) .
Ho1 O22 2.45(2) .
Ho1 Ho3 3.7521(14) .
Ho1 Ho3 3.7521(14) 6_575
Ho1 Ho2 3.7588(19) .
Ho1 Ho1 3.951(3) 5_676
Ho2 O3 2.268(13) .
Ho2 O3 2.268(13) 6_575
Ho2 O1 2.346(11) 4_656
Ho2 O1 2.346(11) 7_666
Ho2 O18 2.384(11) .
Ho2 O18 2.384(11) 6_575
Ho2 O17 2.428(14) .
Ho2 O20 2.483(16) .
Ho2 Ho3 3.7931(14) 6_575
Ho2 Ho3 3.7932(14) .
Ho3 O18 2.310(11) .
Ho3 O16 2.319(12) .
Ho3 O15 2.321(10) 2_655
Ho3 O19 2.331(10) .
Ho3 O17 2.341(9) .
Ho3 O15 2.346(10) .
Ho3 O9 2.453(12) 2_655
Ho3 O4 2.480(12) .
Ho3 Ho4 3.5784(13) .
Ho3 Ho4 3.5930(13) 2_655
Ho3 Ho3 3.718(2) 6_575
Ho4 O10 2.227(12) 7_665
Ho4 O16 2.297(12) 2_655
Ho4 O16 2.311(11) .
Ho4 O5 2.316(13) .
Ho4 O15 2.321(12) .
Ho4 O14 2.322(14) .
Ho4 O4 2.548(13) .
Ho4 O9 2.561(12) .
Ho4 Ho3 3.5931(13) 2_655
Ho4 Ho4 3.778(2) 2_655
S1 O14 1.438(15) .
S1 O13 1.440(16) .
S1 O12 1.456(15) .
S1 C11 1.775(18) .
S2 O6 1.433(16) .
S2 O7 1.456(13) .
S2 O5 1.498(14) .
S2 C4 1.764(17) .
S2 Na1 3.305(9) .
Na1 O25 2.26(3) .
Na1 O24 2.36(3) .
Na1 O6 2.42(2) 6_565
Na1 O6 2.42(2) .
Na1 O23 2.43(3) .
Na1 S2 3.305(9) 6_565
Na2 O11 2.625(17) 6_565
Na2 O11 2.625(17) .
Na2 O15 2.869(16) 7_665
Na2 O15 2.869(16) 4_645
Na2 O19 2.96(2) 3_545
O1 C7 1.26(2) .
O1 Ho2 2.346(11) 7_666
O2 C7 1.23(2) .
O3 C8 1.29(2) .
O4 C8 1.25(2) .
O8 C16 1.25(2) .
O8 Ho1 2.301(13) 5_675
O9 C16 1.27(2) .
O9 Ho3 2.453(12) 2_655
O10 C15 1.22(2) .
O10 Ho4 2.227(12) 7_665
O11 C15 1.26(2) .
O15 Ho3 2.321(10) 2_655
O15 Na2 2.869(16) 7_665
O15 H15 0.8498 .
O16 Ho4 2.297(12) 2_655
O16 H16 0.8500 .
O17 Ho3 2.341(9) 6_575
O17 H17 0.8500 .
O18 H18 0.8499 .
O19 Ho3 2.331(10) 6_575
O19 Na2 2.96(2) 3_455
O19 H19 0.8499 .
O20 H20 0.8499 .
O21 Ho1 2.426(19) 5_676
O21 H21 0.8501 .
O22 H22 0.8500 .
O23 H23 0.8499 .
O24 H24A 0.8498 .
O24 H24B 0.8500 .
O25 H25 0.8500 .
O26 H26 0.8500 .
O27 H27 0.8502 .
O28 H28 0.8499 .
O29 H29A 0.8500 .
O29 H29B 0.8500 .
O30 H30 0.8498 .
C1 C6 1.36(3) .
C1 C2 1.37(2) .
C1 H1 0.9500 .
C2 C3 1.39(2) .
C2 H2 0.9500 .
C3 C4 1.39(3) .
C3 C8 1.48(2) .
C4 C5 1.43(2) .
C5 C6 1.38(2) .
C5 H5 0.9500 .
C6 C7 1.49(2) .
C9 C14 1.36(2) .
C9 C10 1.41(2) .
C9 C15 1.49(2) .
C10 C11 1.36(2) .
C10 H10 0.9500 .
C11 C12 1.38(3) .
C12 C13 1.38(2) .
C12 C16 1.53(2) .
C13 C14 1.40(2) .
C13 H13 0.9500 .
C14 H14 0.9500 .
